data_2022533
loop_
_publ_author_name
'Trieu-Tran, Tristhan'
'Martinez, Stephenie N.'
'Brannon, Jacob P.'
'Stieber, S. Chantal E.'
'John, Alex'

_publ_section_title
;
 Crystal structures of two dioxomolybdenum complexes stabilized by salan
 ligands featuring phenyl and cyclohexyl backbones
;
_journal_issue 3
_journal_name_full 'Acta Crystallographica Section E Crystallographic Communications'
_journal_paper_doi 10.1107/S2056989022000524
_journal_volume 78
_journal_year 2022
_chemical_formula_iupac '[Mo (C20 H18 N2 O2) O2], 2C3 H7 N O'
_chemical_formula_moiety 'C20 H18 Mo N2 O4, 2(C3 H7 N O)'
_chemical_formula_sum 'C26 H32 Mo N4 O6'
_chemical_formula_weight 592.49
_chemical_name_systematic
;
Dioxido{2,2'-[l,2-phenylenebis(iminomethylene)]bis(phenolato)}molybdenum(VI)
dimethylformamide disolvate
;
_space_group_crystal_system triclinic
_space_group_IT_number 2
_space_group_name_Hall '-P 1'
_space_group_name_H-M_alt 'P -1'
_atom_sites_solution_hydrogens mixed
_atom_sites_solution_primary dual
_audit_creation_method
;
Olex2 1.2
(compiled 2018.05.29 svn.r3508 for OlexSys, GUI svn.r5506)
;
_cell_angle_alpha 91.44
_cell_angle_beta 91.49
_cell_angle_gamma 93.22
_cell_formula_units_Z 4
_cell_length_a 9.601
_cell_length_b 12.860
_cell_length_c 21.428
_cell_measurement_reflns_used 9515
_cell_measurement_temperature 100(2)
_cell_measurement_theta_max 49.29
_cell_measurement_theta_min 2.28
_cell_volume 2639.683
_computing_cell_refinement
;
SAINT (Bruker, 2016)
;
_computing_data_collection
;
APEX2 (Bruker, 2016)
;
_computing_data_reduction
;
SAINT (Bruker, 2016)
;
_computing_molecular_graphics
;
<i>OLEX2</i> (Dolomanov <i>et al.</i>,  2009)
;
_computing_publication_material
;
<i>OLEX2</i> (Dolomanov <i>et al.</i>,  2009)
;
_computing_structure_refinement
;
SHELXL (Sheldrick, 2008)
;
_computing_structure_solution
;
SHELXT (Sheldrick, 2015)
;
_diffrn_ambient_temperature 99.97
_diffrn_measured_fraction_theta_full 0.634
_diffrn_measured_fraction_theta_max 0.654
_diffrn_measurement_device_type 'Bruker APEXII CCD'
_diffrn_measurement_method '\f and \w scans'
_diffrn_radiation_type MoK\a
_diffrn_radiation_wavelength 0.71073
_diffrn_reflns_av_R_equivalents 0.0557
_diffrn_reflns_av_unetI/netI 0.0649
_diffrn_reflns_limit_h_max 12
_diffrn_reflns_limit_h_min -12
_diffrn_reflns_limit_k_max 16
_diffrn_reflns_limit_k_min -16
_diffrn_reflns_limit_l_max 27
_diffrn_reflns_limit_l_min -27
_diffrn_reflns_number 146655
_diffrn_reflns_theta_full 25.242
_diffrn_reflns_theta_max 27.103
_diffrn_reflns_theta_min 2.724
_diffrn_standards_number 0
_exptl_absorpt_coefficient_mu 0.544
_exptl_absorpt_correction_T_max 0.7371
_exptl_absorpt_correction_T_min 0.6643
_exptl_absorpt_correction_type multi-scan
_exptl_absorpt_process_details
;
(SADABS; Bruker, 2016)
;
_exptl_crystal_colour yellow
_exptl_crystal_density_diffrn 1.491
_exptl_crystal_description plate
_exptl_crystal_F_000 1224
_exptl_crystal_size_max 0.340
_exptl_crystal_size_mid 0.292
_exptl_crystal_size_min 0.291
_refine_diff_density_max 0.345
_refine_diff_density_min -0.382
_refine_ls_extinction_method none
_refine_ls_goodness_of_fit_ref 1.058
_refine_ls_hydrogen_treatment mixed
_refine_ls_matrix_type full
_refine_ls_number_parameters 683
_refine_ls_number_reflns 7625
_refine_ls_number_restraints 0
_refine_ls_restrained_S_all 1.058
_refine_ls_R_factor_all 0.0533
_refine_ls_R_factor_gt 0.0354
_refine_ls_shift/su_max 0.002
_refine_ls_shift/su_mean 0.000
_refine_ls_structure_factor_coef Fsqd
_refine_ls_weighting_details 'w=1/[\s^2^(Fo^2^)+(0.0214P)^2^+0.6380P] where P=(Fo^2^+2Fc^2^)/3'
_refine_ls_weighting_scheme calc
_refine_ls_wR_factor_gt 0.0618
_refine_ls_wR_factor_ref 0.0649
_reflns_number_gt 6364
_reflns_number_total 7625
_reflns_threshold_expression 'I > 2\s(I)'
_cod_data_source_file tx2046sup1.cif
_cod_data_source_block 1b
_cod_original_cell_volume 2639.8
_cod_database_code 2022533
_shelx_space_group_comment
;
The symmetry employed for this shelxl refinement is uniquely defined
by the following loop, which should always be used as a source of
symmetry information in preference to the above space-group names.
They are only intended as comments.
;

loop_
_space_group_symop_operation_xyz
'x, y, z'
'-x, -y, -z'

loop_
_atom_site_type_symbol
_atom_site_label
_atom_site_fract_x
_atom_site_fract_y
_atom_site_fract_z
_atom_site_U_iso_or_equiv
_atom_site_adp_type
_atom_site_calc_flag
_atom_site_occupancy
_atom_site_disorder_assembly
_atom_site_disorder_group
Mo Mo01 0.90908(2) 0.88143(2) 0.23791(2) 0.01047(6) Uani d 1 . .
Mo Mo02 0.40906(2) 0.38140(2) 0.26211(2) 0.01045(6) Uani d 1 . .
O O5 0.36926(14) 0.42698(12) 0.17689(7) 0.0135(3) Uani d 1 . .
O O1 0.86930(14) 0.92696(12) 0.32311(7) 0.0134(3) Uani d 1 . .
O O3 1.00613(14) 0.98497(13) 0.21447(8) 0.0165(3) Uani d 1 . .
O O8 0.51765(15) 0.28410(13) 0.23806(8) 0.0152(3) Uani d 1 . .
O O7 0.50605(15) 0.48499(13) 0.28555(8) 0.0169(3) Uani d 1 . .
N N2 0.72468(16) 0.77486(14) 0.26078(8) 0.0098(3) Uani d 1 . .
H H008 0.736567 0.755680 0.305460 0.012 Uiso calc 1 . .
N N4 0.22457(16) 0.27483(14) 0.23925(9) 0.0103(4) Uani d 1 . .
H H009 0.231199 0.252423 0.194450 0.012 Uiso calc 1 . .
O O4 1.01781(15) 0.78420(13) 0.26191(8) 0.0152(3) Uani d 1 . .
O O2 0.87093(14) 0.83127(13) 0.15364(7) 0.0141(3) Uani d 1 . .
O O6 0.37087(14) 0.33128(13) 0.34638(7) 0.0141(3) Uani d 1 . .
N N1 0.71375(17) 0.97852(14) 0.21773(9) 0.0101(3) Uani d 1 . .
N N3 0.21399(17) 0.47869(14) 0.28219(9) 0.0101(3) Uani d 1 . .
O O9 0.2105(3) 0.59956(16) 0.39734(9) 0.0395(5) Uani d 1 . .
O O10 0.29034(18) 0.15986(15) 0.12529(8) 0.0235(4) Uani d 1 . .
O O11 0.79013(18) 0.65963(14) 0.37463(8) 0.0234(4) Uani d 1 . .
O O12 0.7110(3) 1.09959(16) 0.10270(9) 0.0388(5) Uani d 1 . .
C C40 0.2694(2) 0.27959(17) 0.37595(10) 0.0133(4) Uani d 1 . .
C C33 0.09199(19) 0.32526(16) 0.24527(10) 0.0097(4) Uani d 1 . .
N N6 0.2294(2) 0.00745(18) 0.07856(10) 0.0229(4) Uani d 1 . .
C C13 0.59214(19) 0.82531(17) 0.25477(10) 0.0100(4) Uani d 1 . .
N N7 0.7296(2) 0.50764(18) 0.42150(10) 0.0231(5) Uani d 1 . .
C C2 0.6928(2) 1.05716(17) 0.32295(11) 0.0132(4) Uani d 1 . .
C C44 0.2062(2) 0.0933(2) 0.11184(11) 0.0201(5) Uani d 1 . .
H H00P 0.114108 0.101089 0.125731 0.024 Uiso calc 1 . .
C C20 0.7691(2) 0.77942(17) 0.12402(10) 0.0138(4) Uani d 1 . .
C C26 0.1928(2) 0.55726(17) 0.17703(11) 0.0133(4) Uani d 1 . .
C C35 0.1970(2) 0.20156(17) 0.34516(11) 0.0138(4) Uani d 1 . .
C C32 -0.0270(2) 0.27625(17) 0.22922(10) 0.0124(4) Uani d 1 . .
H H00T -0.028382 0.209159 0.209538 0.015 Uiso calc 1 . .
C C21 0.2697(2) 0.48024(18) 0.14646(11) 0.0140(4) Uani d 1 . .
N N5 0.2261(2) 0.77472(17) 0.40850(10) 0.0223(4) Uani d 1 . .
C C47 0.7060(2) 0.5934(2) 0.38822(11) 0.0196(5) Uani d 1 . .
H H00W 0.612568 0.601350 0.374316 0.024 Uiso calc 1 . .
N N8 0.7263(2) 1.27474(17) 0.09144(10) 0.0223(4) Uani d 1 . .
C C12 0.4730(2) 0.77623(17) 0.27093(10) 0.0125(4) Uani d 1 . .
H H00Y 0.473625 0.710632 0.290319 0.015 Uiso calc 1 . .
C C39 0.2388(2) 0.3050(2) 0.43809(11) 0.0201(5) Uani d 1 . .
H H00Z 0.291477 0.360886 0.458964 0.024 Uiso calc 1 . .
C C8 0.58707(19) 0.92488(16) 0.22796(10) 0.0091(4) Uani d 1 . .
C C29 -0.0390(2) 0.47127(17) 0.28501(10) 0.0123(4) Uani d 1 . .
H H011 -0.037498 0.538591 0.304393 0.015 Uiso calc 1 . .
C C19 0.7389(2) 0.8050(2) 0.06185(12) 0.0203(5) Uani d 1 . .
H H012 0.791590 0.859381 0.042563 0.024 Uiso calc 1 . .
C C15 0.6965(2) 0.70132(17) 0.15474(11) 0.0142(4) Uani d 1 . .
C C28 0.08690(19) 0.42482(17) 0.27184(10) 0.0091(4) Uani d 1 . .
C C41 0.1618(3) 0.6874(2) 0.39361(12) 0.0283(6) Uani d 1 . .
H H015 0.068263 0.689541 0.378304 0.034 Uiso calc 1 . .
C C9 0.4611(2) 0.97132(17) 0.21493(10) 0.0125(4) Uani d 1 . .
H H016 0.460785 1.037336 0.196026 0.015 Uiso calc 1 . .
C C1 0.7697(2) 0.98025(18) 0.35362(11) 0.0138(4) Uani d 1 . .
C C5 0.6467(3) 1.0132(2) 0.44922(12) 0.0256(6) Uani d 1 . .
H H018 0.630612 0.998654 0.491758 0.031 Uiso calc 1 . .
C C34 0.2286(2) 0.17687(17) 0.27776(11) 0.0134(4) Uani d 1 . .
H H01G 0.158999 0.123370 0.260434 0.016 Uiso calc 1 . .
H H01H 0.322041 0.148400 0.275457 0.016 Uiso calc 1 . .
C C23 0.1469(3) 0.5132(2) 0.05077(12) 0.0258(6) Uani d 1 . .
H H01I 0.130229 0.498464 0.007471 0.031 Uiso calc 1 . .
C C6 0.7459(2) 0.9580(2) 0.41654(12) 0.0204(5) Uani d 1 . .
H H01B 0.796107 0.906242 0.436774 0.024 Uiso calc 1 . .
C C50 0.6613(3) 1.1871(2) 0.10638(12) 0.0282(6) Uani d 1 . .
H H3AA 0.569131 1.190364 0.121161 0.034 Uiso calc 1 . .
C C25 0.0929(2) 0.61129(19) 0.14338(11) 0.0189(5) Uani d 1 . .
H H01J 0.041127 0.662013 0.164100 0.023 Uiso calc 1 . .
C C52 0.6615(3) 1.3763(2) 0.09717(13) 0.0289(6) Uani d 1 . .
H H4AA 0.655244 1.407393 0.055983 0.043 Uiso calc 1 . .
H H 0.718693 1.422943 0.125606 0.043 Uiso calc 1 . .
H HA 0.567704 1.365643 0.113700 0.043 Uiso calc 1 . .
C C3 0.5933(2) 1.11153(19) 0.35649(12) 0.0194(5) Uani d 1 . .
H H01F 0.541726 1.162479 0.336215 0.023 Uiso calc 1 . .
C C36 0.0928(2) 0.1508(2) 0.37725(12) 0.0227(5) Uani d 1 . .
H H01K 0.038307 0.096025 0.356264 0.027 Uiso calc 1 . .
C C43 0.1617(3) 0.8762(2) 0.40289(13) 0.0286(6) Uani d 1 . .
H H01V 0.066608 0.864836 0.385335 0.043 Uiso calc 1 . .
H H01X 0.217185 0.920818 0.375361 0.043 Uiso calc 1 . .
H H01 0.158583 0.910086 0.444276 0.043 Uiso calc 1 . .
C C14 0.7286(2) 0.67698(17) 0.22211(11) 0.0132(4) Uani d 1 . .
H H01A 0.658777 0.624167 0.236808 0.016 Uiso calc 1 . .
H H01C 0.822034 0.648551 0.225945 0.016 Uiso calc 1 . .
C C7 0.7171(2) 1.07799(17) 0.25468(11) 0.0132(4) Uani d 1 . .
H H01D 0.643980 1.122212 0.238363 0.016 Uiso calc 1 . .
H H01E 0.808727 1.116005 0.250437 0.016 Uiso calc 1 . .
C C27 0.2171(2) 0.57802(17) 0.24528(11) 0.0134(4) Uani d 1 . .
H H01L 0.144556 0.623135 0.260818 0.016 Uiso calc 1 . .
H H01M 0.308883 0.616118 0.252287 0.016 Uiso calc 1 . .
C C22 0.2461(2) 0.4580(2) 0.08324(11) 0.0201(5) Uani d 1 . .
H H01Q 0.296160 0.406416 0.062409 0.024 Uiso calc 1 . .
C C38 0.1364(3) 0.2525(2) 0.46952(12) 0.0268(6) Uani d 1 . .
H H01S 0.118153 0.270242 0.511713 0.032 Uiso calc 1 . .
C C18 0.6362(3) 0.7523(2) 0.03063(12) 0.0273(6) Uani d 1 . .
H H01N 0.614082 0.767239 -0.011561 0.033 Uiso calc 1 . .
C C16 0.5928(2) 0.6508(2) 0.12279(12) 0.0221(5) Uani d 1 . .
H H01O 0.538427 0.597338 0.142117 0.027 Uiso calc 1 . .
C C17 0.5624(3) 0.6753(2) 0.06102(13) 0.0294(6) Uani d 1 . .
H H01P 0.487821 0.637301 0.039190 0.035 Uiso calc 1 . .
C C37 0.0627(3) 0.1754(2) 0.43895(13) 0.0293(6) Uani d 1 . .
H H01T -0.010064 0.137342 0.459158 0.035 Uiso calc 1 . .
C C4 0.5703(3) 1.0908(2) 0.41929(12) 0.0278(6) Uani d 1 . .
H H01R 0.504234 1.127999 0.441810 0.033 Uiso calc 1 . .
C C46 0.3651(3) -0.0174(2) 0.05437(13) 0.0305(6) Uani d 1 . .
H H1AA 0.357558 -0.026473 0.008834 0.046 Uiso calc 1 . .
H HB 0.394488 -0.082007 0.072697 0.046 Uiso calc 1 . .
H HC 0.434179 0.039525 0.065371 0.046 Uiso calc 1 . .
C C24 0.0704(3) 0.5906(2) 0.08077(12) 0.0271(6) Uani d 1 . .
H H01U 0.004413 0.627654 0.057686 0.032 Uiso calc 1 . .
C C42 0.3670(3) 0.7719(2) 0.43037(14) 0.0314(6) Uani d 1 . .
H H0AA 0.372846 0.789365 0.475180 0.047 Uiso calc 1 . .
H HD 0.425537 0.822557 0.407903 0.047 Uiso calc 1 . .
H HE 0.399668 0.701912 0.423092 0.047 Uiso calc 1 . .
C C51 0.8669(3) 1.2720(2) 0.06964(14) 0.0310(6) Uani d 1 . .
H H5AA 0.902116 1.203125 0.076874 0.046 Uiso calc 1 . .
H HF 0.926724 1.325264 0.092367 0.046 Uiso calc 1 . .
H HG 0.867536 1.285745 0.024869 0.046 Uiso calc 1 . .
C C11 0.3464(2) 0.82277(18) 0.25892(11) 0.0153(4) Uani d 1 . .
H H01W 0.261648 0.787886 0.270639 0.018 Uiso calc 1 . .
C C48 0.6238(4) 0.4321(3) 0.43236(16) 0.0491(9) Uani d 1 . .
H H2AA 0.613110 0.425094 0.477441 0.074 Uiso calc 1 . .
H HH 0.647881 0.365190 0.413854 0.074 Uiso calc 1 . .
H HI 0.535937 0.452815 0.413397 0.074 Uiso calc 1 . .
C C30 -0.1581(2) 0.42067(18) 0.27025(11) 0.0157(5) Uani d 1 . .
H H01Y -0.244489 0.449657 0.279109 0.019 Uiso calc 1 . .
C C31 -0.1535(2) 0.32303(18) 0.24115(11) 0.0156(5) Uani d 1 . .
H H01Z -0.238872 0.286402 0.228821 0.019 Uiso calc 1 . .
C C49 0.8649(3) 0.4826(2) 0.44569(13) 0.0300(6) Uani d 1 . .
H H02D 0.933605 0.539377 0.437160 0.045 Uiso calc 1 . .
H H02E 0.892550 0.417988 0.425468 0.045 Uiso calc 1 . .
H H02F 0.860619 0.473340 0.490867 0.045 Uiso calc 1 . .
C C45 0.1239(4) -0.0683(3) 0.06749(17) 0.0505(9) Uani d 1 . .
H H02A 0.149070 -0.133015 0.087006 0.076 Uiso calc 1 . .
H H02B 0.110078 -0.080595 0.022377 0.076 Uiso calc 1 . .
H H02C 0.037358 -0.045270 0.085225 0.076 Uiso calc 1 . .
C C10 0.3417(2) 0.92073(18) 0.22967(11) 0.0158(5) Uani d 1 . .
H H022 0.254780 0.949711 0.220761 0.019 Uiso calc 1 . .
H H00D 0.711(3) 0.996(2) 0.1797(14) 0.024(8) Uiso d 1 . .
H H00E 0.207(3) 0.493(2) 0.3179(14) 0.015(7) Uiso d 1 . .

loop_
_atom_site_aniso_label
_atom_site_aniso_U_11
_atom_site_aniso_U_22
_atom_site_aniso_U_33
_atom_site_aniso_U_12
_atom_site_aniso_U_13
_atom_site_aniso_U_23
Mo01 0.00439(8) 0.00933(10) 0.01750(10) -0.00061(6) 0.00009(6) -0.00087(7)
Mo02 0.00428(8) 0.00942(10) 0.01748(10) -0.00056(6) -0.00076(6) 0.00006(7)
O5 0.0091(6) 0.0138(8) 0.0178(8) 0.0011(6) 0.0010(6) 0.0020(6)
O1 0.0087(6) 0.0138(8) 0.0175(8) 0.0013(6) -0.0016(6) -0.0029(6)
O3 0.0082(6) 0.0153(8) 0.0254(9) -0.0046(6) 0.0021(6) -0.0019(7)
O8 0.0081(6) 0.0142(8) 0.0235(8) 0.0008(6) 0.0000(6) 0.0017(7)
O7 0.0084(6) 0.0169(8) 0.0248(9) -0.0037(6) -0.0035(6) 0.0011(7)
N2 0.0056(7) 0.0088(9) 0.0148(9) -0.0011(7) -0.0022(6) -0.0003(7)
N4 0.0060(7) 0.0090(9) 0.0158(9) 0.0001(7) 0.0017(6) -0.0022(7)
O4 0.0076(6) 0.0140(8) 0.0237(8) 0.0006(6) -0.0014(6) -0.0030(7)
O2 0.0093(6) 0.0152(8) 0.0175(8) -0.0041(6) 0.0021(6) -0.0007(6)
O6 0.0085(6) 0.0155(8) 0.0175(8) -0.0043(6) -0.0038(6) 0.0003(6)
N1 0.0086(7) 0.0100(9) 0.0115(9) -0.0008(7) 0.0018(6) 0.0010(7)
N3 0.0084(7) 0.0092(9) 0.0123(9) -0.0013(7) -0.0025(7) -0.0028(7)
O9 0.0747(15) 0.0213(10) 0.0206(10) -0.0087(11) -0.0054(10) -0.0046(8)
O10 0.0253(8) 0.0227(9) 0.0220(9) -0.0024(8) 0.0047(7) -0.0052(7)
O11 0.0260(8) 0.0214(9) 0.0221(9) -0.0029(7) -0.0064(7) 0.0034(7)
O12 0.0738(15) 0.0221(10) 0.0194(10) -0.0091(10) 0.0019(10) 0.0024(8)
C40 0.0110(8) 0.0126(10) 0.0165(11) 0.0010(8) -0.0008(8) 0.0035(8)
C33 0.0077(8) 0.0099(10) 0.0117(10) 0.0008(8) 0.0009(7) 0.0004(8)
N6 0.0258(10) 0.0234(11) 0.0184(11) -0.0088(9) 0.0065(8) -0.0060(9)
C13 0.0089(8) 0.0097(10) 0.0114(10) 0.0014(8) -0.0011(7) -0.0011(8)
N7 0.0264(10) 0.0230(11) 0.0185(11) -0.0091(9) -0.0071(8) 0.0041(9)
C2 0.0099(8) 0.0101(10) 0.0189(11) -0.0033(8) -0.0023(8) -0.0040(8)
C44 0.0218(10) 0.0233(13) 0.0155(11) 0.0008(10) 0.0039(9) 0.0011(10)
C20 0.0105(9) 0.0123(10) 0.0184(11) 0.0015(8) 0.0010(8) -0.0046(8)
C26 0.0108(8) 0.0094(10) 0.0193(11) -0.0032(8) 0.0011(8) 0.0030(8)
C35 0.0109(8) 0.0099(10) 0.0206(11) 0.0000(8) -0.0007(8) 0.0034(8)
C32 0.0093(8) 0.0088(10) 0.0185(11) -0.0033(8) -0.0011(8) -0.0006(8)
C21 0.0075(8) 0.0148(11) 0.0198(11) -0.0011(8) 0.0017(8) 0.0048(9)
N5 0.0251(10) 0.0215(11) 0.0201(11) 0.0007(9) -0.0033(8) -0.0015(9)
C47 0.0215(10) 0.0227(13) 0.0142(11) -0.0004(10) -0.0039(9) -0.0015(10)
N8 0.0252(10) 0.0211(11) 0.0207(11) 0.0001(9) 0.0031(8) 0.0006(9)
C12 0.0098(9) 0.0094(10) 0.0178(11) -0.0034(8) -0.0002(8) -0.0019(8)
C39 0.0203(10) 0.0224(12) 0.0171(12) -0.0001(9) -0.0017(9) 0.0001(10)
C8 0.0065(8) 0.0087(10) 0.0118(10) -0.0016(7) -0.0003(7) -0.0011(8)
C29 0.0104(8) 0.0101(10) 0.0163(11) 0.0009(8) 0.0005(8) -0.0008(8)
C19 0.0210(10) 0.0209(12) 0.0189(12) -0.0006(9) 0.0003(9) -0.0007(10)
C15 0.0107(8) 0.0102(10) 0.0216(11) 0.0003(8) 0.0002(8) -0.0039(9)
C28 0.0051(8) 0.0103(10) 0.0114(10) -0.0023(7) -0.0014(7) -0.0004(8)
C41 0.0408(14) 0.0288(15) 0.0138(12) -0.0106(12) -0.0012(11) -0.0015(11)
C9 0.0096(8) 0.0105(10) 0.0174(11) 0.0012(8) -0.0016(8) 0.0002(8)
C1 0.0077(8) 0.0137(11) 0.0193(11) -0.0017(8) -0.0018(8) -0.0044(9)
C5 0.0227(11) 0.0393(16) 0.0147(12) 0.0034(11) -0.0009(9) -0.0032(11)
C34 0.0107(8) 0.0086(10) 0.0206(11) -0.0002(8) -0.0011(8) 0.0003(9)
C23 0.0234(11) 0.0392(16) 0.0148(12) 0.0030(11) -0.0003(9) 0.0014(11)
C6 0.0162(10) 0.0263(13) 0.0185(12) 0.0020(9) -0.0047(9) -0.0004(10)
C50 0.0402(14) 0.0292(15) 0.0138(12) -0.0104(12) 0.0003(11) 0.0013(11)
C25 0.0140(9) 0.0187(12) 0.0248(13) 0.0034(9) 0.0043(9) 0.0065(10)
C52 0.0312(13) 0.0275(15) 0.0292(14) 0.0091(12) 0.0037(11) 0.0028(12)
C3 0.0146(9) 0.0185(12) 0.0247(12) 0.0035(9) -0.0047(9) -0.0071(10)
C36 0.0204(11) 0.0192(12) 0.0281(13) -0.0040(9) 0.0011(10) 0.0060(10)
C43 0.0304(12) 0.0271(14) 0.0286(14) 0.0083(12) -0.0035(11) -0.0032(11)
C14 0.0109(8) 0.0079(10) 0.0208(11) 0.0000(8) 0.0007(8) -0.0002(8)
C7 0.0102(8) 0.0072(10) 0.0219(11) -0.0015(8) -0.0005(8) -0.0007(8)
C27 0.0105(8) 0.0076(10) 0.0218(11) -0.0011(8) 0.0003(8) 0.0005(8)
C22 0.0171(10) 0.0254(13) 0.0178(12) 0.0025(9) 0.0028(9) -0.0017(10)
C38 0.0296(12) 0.0329(15) 0.0179(12) 0.0003(11) 0.0042(10) 0.0028(11)
C18 0.0309(12) 0.0313(15) 0.0188(12) -0.0002(11) -0.0055(10) -0.0051(11)
C16 0.0185(10) 0.0188(12) 0.0281(13) -0.0041(9) 0.0002(9) -0.0065(10)
C17 0.0278(12) 0.0337(16) 0.0249(14) -0.0030(12) -0.0078(11) -0.0119(12)
C37 0.0288(12) 0.0344(16) 0.0253(14) -0.0025(12) 0.0078(11) 0.0125(12)
C4 0.0217(11) 0.0379(16) 0.0242(13) 0.0118(11) -0.0006(10) -0.0115(12)
C46 0.0319(13) 0.0318(15) 0.0278(14) 0.0052(12) 0.0051(11) -0.0110(12)
C24 0.0222(11) 0.0377(16) 0.0230(13) 0.0120(11) 0.0008(10) 0.0114(12)
C42 0.0288(13) 0.0324(16) 0.0326(15) 0.0062(12) -0.0088(11) -0.0059(12)
C51 0.0274(12) 0.0325(16) 0.0341(15) 0.0052(12) 0.0079(11) 0.0056(12)
C11 0.0069(8) 0.0103(11) 0.0280(13) -0.0050(8) 0.0018(8) -0.0036(9)
C48 0.0536(19) 0.051(2) 0.0385(19) -0.0346(17) -0.0143(16) 0.0156(16)
C30 0.0081(8) 0.0162(11) 0.0231(12) 0.0023(8) 0.0027(8) 0.0029(9)
C31 0.0074(8) 0.0113(11) 0.0275(13) -0.0050(8) -0.0029(8) 0.0022(9)
C49 0.0310(13) 0.0319(15) 0.0276(14) 0.0049(12) -0.0063(11) 0.0108(12)
C45 0.0540(19) 0.050(2) 0.043(2) -0.0335(18) 0.0155(16) -0.0181(16)
C10 0.0081(8) 0.0165(11) 0.0224(12) 0.0014(8) -0.0033(8) -0.0035(9)

loop_
_atom_type_symbol
_atom_type_description
_atom_type_scat_dispersion_real
_atom_type_scat_dispersion_imag
_atom_type_scat_source
C C 0.0033 0.0016 'International Tables Vol C Tables 4.2.6.8 and 6.1.1.4'
H H 0.0000 0.0000 'International Tables Vol C Tables 4.2.6.8 and 6.1.1.4'
Mo Mo -1.6832 0.6857 'International Tables Vol C Tables 4.2.6.8 and 6.1.1.4'
N N 0.0061 0.0033 'International Tables Vol C Tables 4.2.6.8 and 6.1.1.4'
O O 0.0106 0.0060 'International Tables Vol C Tables 4.2.6.8 and 6.1.1.4'

loop_
_geom_angle_atom_site_label_1
_geom_angle_atom_site_label_2
_geom_angle_atom_site_label_3
_geom_angle_site_symmetry_1
_geom_angle_site_symmetry_3
_geom_angle
_geom_angle_publ_flag
O1 Mo01 N2 . . 77.65(7) ?
O1 Mo01 N1 . . 80.23(6) ?
O3 Mo01 O1 . . 100.51(8) ?
O3 Mo01 N2 . . 161.90(6) ?
O3 Mo01 O4 . . 109.80(7) ?
O3 Mo01 O2 . . 92.51(8) ?
O3 Mo01 N1 . . 86.75(6) ?
N2 Mo01 N1 . . 75.18(6) ?
O4 Mo01 O1 . . 94.14(7) ?
O4 Mo01 N2 . . 88.30(6) ?
O4 Mo01 O2 . . 98.32(7) ?
O4 Mo01 N1 . . 163.31(7) ?
O2 Mo01 O1 . . 157.78(6) ?
O2 Mo01 N2 . . 84.38(7) ?
O2 Mo01 N1 . . 82.63(6) ?
O5 Mo02 N4 . . 81.39(7) ?
O5 Mo02 O6 . . 158.10(6) ?
O5 Mo02 N3 . . 81.07(6) ?
O8 Mo02 O5 . . 94.30(7) ?
O8 Mo02 N4 . . 89.52(7) ?
O8 Mo02 O6 . . 98.33(7) ?
O8 Mo02 N3 . . 163.76(7) ?
O7 Mo02 O5 . . 96.96(8) ?
O7 Mo02 O8 . . 109.00(7) ?
O7 Mo02 N4 . . 161.48(7) ?
O7 Mo02 O6 . . 95.73(8) ?
O7 Mo02 N3 . . 87.08(7) ?
N4 Mo02 N3 . . 74.43(6) ?
O6 Mo02 N4 . . 80.91(7) ?
O6 Mo02 N3 . . 81.84(6) ?
C21 O5 Mo02 . . 137.80(14) ?
C1 O1 Mo01 . . 138.48(14) ?
Mo01 N2 H008 . . 107.3 ?
C13 N2 Mo01 . . 112.59(12) ?
C13 N2 H008 . . 107.3 ?
C13 N2 C14 . . 113.36(16) ?
C14 N2 Mo01 . . 108.75(12) ?
C14 N2 H008 . . 107.3 ?
Mo02 N4 H009 . . 107.0 ?
C33 N4 Mo02 . . 113.03(13) ?
C33 N4 H009 . . 107.0 ?
C33 N4 C34 . . 111.85(15) ?
C34 N4 Mo02 . . 110.51(12) ?
C34 N4 H009 . . 107.0 ?
C20 O2 Mo01 . . 136.10(14) ?
C40 O6 Mo02 . . 138.81(13) ?
Mo01 N1 H00D . . 110.7(19) ?
C8 N1 Mo01 . . 113.88(13) ?
C8 N1 C7 . . 107.69(16) ?
C8 N1 H00D . . 106(2) ?
C7 N1 Mo01 . . 112.87(12) ?
C7 N1 H00D . . 105(2) ?
Mo02 N3 H00E . . 113.0(19) ?
C28 N3 Mo02 . . 114.65(13) ?
C28 N3 C27 . . 109.21(16) ?
C28 N3 H00E . . 99(2) ?
C27 N3 Mo02 . . 111.45(12) ?
C27 N3 H00E . . 109(2) ?
O6 C40 C35 . . 118.3(2) ?
O6 C40 C39 . . 121.4(2) ?
C35 C40 C39 . . 120.3(2) ?
C32 C33 N4 . . 121.34(19) ?
C32 C33 C28 . . 117.14(18) ?
C28 C33 N4 . . 121.41(18) ?
C44 N6 C46 . . 124.5(2) ?
C44 N6 C45 . . 120.4(2) ?
C45 N6 C46 . . 115.0(3) ?
C12 C13 N2 . . 120.75(18) ?
C12 C13 C8 . . 118.66(17) ?
C8 C13 N2 . . 120.47(17) ?
C47 N7 C48 . . 121.9(2) ?
C47 N7 C49 . . 124.1(2) ?
C48 N7 C49 . . 113.9(2) ?
C1 C2 C7 . . 119.57(18) ?
C3 C2 C1 . . 119.5(2) ?
C3 C2 C7 . . 120.89(19) ?
O10 C44 N6 . . 125.1(2) ?
O10 C44 H00P . . 117.5 ?
N6 C44 H00P . . 117.5 ?
O2 C20 C19 . . 118.2(2) ?
O2 C20 C15 . . 118.5(2) ?
C15 C20 C19 . . 123.3(2) ?
C21 C26 C27 . . 119.07(18) ?
C25 C26 C21 . . 120.4(2) ?
C25 C26 C27 . . 120.5(2) ?
C40 C35 C34 . . 119.71(19) ?
C40 C35 C36 . . 116.4(2) ?
C36 C35 C34 . . 123.8(2) ?
C33 C32 H00T . . 120.0 ?
C33 C32 C31 . . 120.0(2) ?
C31 C32 H00T . . 120.0 ?
O5 C21 C26 . . 122.5(2) ?
O5 C21 C22 . . 117.6(2) ?
C22 C21 C26 . . 119.91(19) ?
C41 N5 C43 . . 123.2(2) ?
C41 N5 C42 . . 117.1(2) ?
C42 N5 C43 . . 119.7(2) ?
O11 C47 N7 . . 126.7(2) ?
O11 C47 H00W . . 116.6 ?
N7 C47 H00W . . 116.6 ?
C50 N8 C52 . . 122.4(2) ?
C50 N8 C51 . . 118.5(2) ?
C51 N8 C52 . . 119.1(2) ?
C13 C12 H00Y . . 120.4 ?
C13 C12 C11 . . 119.15(19) ?
C11 C12 H00Y . . 120.4 ?
C40 C39 H00Z . . 118.8 ?
C38 C39 C40 . . 122.4(3) ?
C38 C39 H00Z . . 118.8 ?
N1 C8 C13 . . 117.13(16) ?
N1 C8 C9 . . 120.23(18) ?
C9 C8 C13 . . 122.55(18) ?
C28 C29 H011 . . 120.3 ?
C30 C29 H011 . . 120.3 ?
C30 C29 C28 . . 119.4(2) ?
C20 C19 H012 . . 120.4 ?
C18 C19 C20 . . 119.1(2) ?
C18 C19 H012 . . 120.4 ?
C20 C15 C14 . . 122.4(2) ?
C16 C15 C20 . . 116.4(2) ?
C16 C15 C14 . . 121.2(2) ?
N3 C28 C33 . . 115.73(17) ?
N3 C28 C29 . . 121.04(19) ?
C33 C28 C29 . . 123.17(19) ?
O9 C41 N5 . . 126.1(3) ?
O9 C41 H015 . . 117.0 ?
N5 C41 H015 . . 117.0 ?
C8 C9 H016 . . 120.7 ?
C10 C9 C8 . . 118.57(19) ?
C10 C9 H016 . . 120.7 ?
O1 C1 C2 . . 121.4(2) ?
O1 C1 C6 . . 118.21(19) ?
C6 C1 C2 . . 120.4(2) ?
C6 C5 H018 . . 119.6 ?
C6 C5 C4 . . 120.9(2) ?
C4 C5 H018 . . 119.6 ?
N4 C34 H01G . . 109.6 ?
N4 C34 H01H . . 109.6 ?
C35 C34 N4 . . 110.35(17) ?
C35 C34 H01G . . 109.6 ?
C35 C34 H01H . . 109.6 ?
H01G C34 H01H . . 108.1 ?
C22 C23 H01I . . 119.1 ?
C22 C23 C24 . . 121.9(2) ?
C24 C23 H01I . . 119.1 ?
C1 C6 C5 . . 119.3(2) ?
C1 C6 H01B . . 120.4 ?
C5 C6 H01B . . 120.4 ?
O12 C50 N8 . . 125.0(3) ?
O12 C50 H3AA . . 117.5 ?
N8 C50 H3AA . . 117.5 ?
C26 C25 H01J . . 120.0 ?
C24 C25 C26 . . 120.0(2) ?
C24 C25 H01J . . 120.0 ?
N8 C52 H4AA . . 109.5 ?
N8 C52 H . . 109.5 ?
N8 C52 HA . . 109.5 ?
H4AA C52 H . . 109.5 ?
H4AA C52 HA . . 109.5 ?
H C52 HA . . 109.5 ?
C2 C3 H01F . . 119.8 ?
C4 C3 C2 . . 120.5(2) ?
C4 C3 H01F . . 119.8 ?
C35 C36 H01K . . 118.3 ?
C35 C36 C37 . . 123.5(3) ?
C37 C36 H01K . . 118.3 ?
N5 C43 H01V . . 109.5 ?
N5 C43 H01X . . 109.5 ?
N5 C43 H01 . . 109.5 ?
H01V C43 H01X . . 109.5 ?
H01V C43 H01 . . 109.5 ?
H01X C43 H01 . . 109.5 ?
N2 C14 C15 . . 108.70(16) ?
N2 C14 H01A . . 109.9 ?
N2 C14 H01C . . 109.9 ?
C15 C14 H01A . . 109.9 ?
C15 C14 H01C . . 109.9 ?
H01A C14 H01C . . 108.3 ?
N1 C7 C2 . . 110.47(17) ?
N1 C7 H01D . . 109.6 ?
N1 C7 H01E . . 109.6 ?
C2 C7 H01D . . 109.6 ?
C2 C7 H01E . . 109.6 ?
H01D C7 H01E . . 108.1 ?
N3 C27 H01L . . 109.1 ?
N3 C27 H01M . . 109.1 ?
C26 C27 N3 . . 112.45(18) ?
C26 C27 H01L . . 109.1 ?
C26 C27 H01M . . 109.1 ?
H01L C27 H01M . . 107.8 ?
C21 C22 C23 . . 118.6(2) ?
C21 C22 H01Q . . 120.7 ?
C23 C22 H01Q . . 120.7 ?
C39 C38 H01S . . 121.2 ?
C37 C38 C39 . . 117.7(2) ?
C37 C38 H01S . . 121.2 ?
C19 C18 H01N . . 121.0 ?
C19 C18 C17 . . 118.0(2) ?
C17 C18 H01N . . 121.0 ?
C15 C16 H01O . . 119.6 ?
C15 C16 C17 . . 120.7(3) ?
C17 C16 H01O . . 119.6 ?
C18 C17 C16 . . 122.5(3) ?
C18 C17 H01P . . 118.8 ?
C16 C17 H01P . . 118.8 ?
C36 C37 H01T . . 120.1 ?
C38 C37 C36 . . 119.7(2) ?
C38 C37 H01T . . 120.1 ?
C5 C4 H01R . . 120.3 ?
C3 C4 C5 . . 119.5(2) ?
C3 C4 H01R . . 120.3 ?
N6 C46 H1AA . . 109.5 ?
N6 C46 HB . . 109.5 ?
N6 C46 HC . . 109.5 ?
H1AA C46 HB . . 109.5 ?
H1AA C46 HC . . 109.5 ?
HB C46 HC . . 109.5 ?
C23 C24 H01U . . 120.4 ?
C25 C24 C23 . . 119.3(2) ?
C25 C24 H01U . . 120.4 ?
N5 C42 H0AA . . 109.5 ?
N5 C42 HD . . 109.5 ?
N5 C42 HE . . 109.5 ?
H0AA C42 HD . . 109.5 ?
H0AA C42 HE . . 109.5 ?
HD C42 HE . . 109.5 ?
N8 C51 H5AA . . 109.5 ?
N8 C51 HF . . 109.5 ?
N8 C51 HG . . 109.5 ?
H5AA C51 HF . . 109.5 ?
H5AA C51 HG . . 109.5 ?
HF C51 HG . . 109.5 ?
C12 C11 H01W . . 119.1 ?
C12 C11 C10 . . 121.85(19) ?
C10 C11 H01W . . 119.1 ?
N7 C48 H2AA . . 109.5 ?
N7 C48 HH . . 109.5 ?
N7 C48 HI . . 109.5 ?
H2AA C48 HH . . 109.5 ?
H2AA C48 HI . . 109.5 ?
HH C48 HI . . 109.5 ?
C29 C30 H01Y . . 121.2 ?
C29 C30 C31 . . 117.66(19) ?
C31 C30 H01Y . . 121.2 ?
C32 C31 H01Z . . 118.7 ?
C30 C31 C32 . . 122.6(2) ?
C30 C31 H01Z . . 118.7 ?
N7 C49 H02D . . 109.5 ?
N7 C49 H02E . . 109.5 ?
N7 C49 H02F . . 109.5 ?
H02D C49 H02E . . 109.5 ?
H02D C49 H02F . . 109.5 ?
H02E C49 H02F . . 109.5 ?
N6 C45 H02A . . 109.5 ?
N6 C45 H02B . . 109.5 ?
N6 C45 H02C . . 109.5 ?
H02A C45 H02B . . 109.5 ?
H02A C45 H02C . . 109.5 ?
H02B C45 H02C . . 109.5 ?
C9 C10 C11 . . 119.12(18) ?
C9 C10 H022 . . 120.4 ?
C11 C10 H022 . . 120.4 ?

loop_
_geom_bond_atom_site_label_1
_geom_bond_atom_site_label_2
_geom_bond_site_symmetry_2
_geom_bond_distance
_geom_bond_publ_flag
Mo01 O1 . 1.9567(16) ?
Mo01 O3 . 1.6769(16) ?
Mo01 N2 . 2.2493(17) ?
Mo01 O4 . 1.7518(14) ?
Mo01 O2 . 1.9213(16) ?
Mo01 N1 . 2.3475(16) ?
Mo02 O5 . 1.9665(15) ?
Mo02 O8 . 1.7493(15) ?
Mo02 O7 . 1.6423(17) ?
Mo02 N4 . 2.2145(18) ?
Mo02 O6 . 1.9692(15) ?
Mo02 N3 . 2.3529(16) ?
O5 C21 . 1.368(2) ?
O1 C1 . 1.377(2) ?
N2 H008 . 1.0000 ?
N2 C13 . 1.465(2) ?
N2 C14 . 1.492(3) ?
N4 H009 . 1.0000 ?
N4 C33 . 1.468(2) ?
N4 C34 . 1.525(3) ?
O2 C20 . 1.295(3) ?
O6 C40 . 1.332(3) ?
N1 C8 . 1.389(3) ?
N1 C7 . 1.486(3) ?
N1 H00D . 0.85(3) ?
N3 C28 . 1.379(3) ?
N3 C27 . 1.519(3) ?
N3 H00E . 0.79(3) ?
O9 C41 . 1.250(4) ?
O10 C44 . 1.169(3) ?
O11 C47 . 1.187(3) ?
O12 C50 . 1.249(4) ?
C40 C35 . 1.338(3) ?
C40 C39 . 1.405(3) ?
C33 C32 . 1.307(3) ?
C33 C28 . 1.392(3) ?
N6 C44 . 1.332(3) ?
N6 C46 . 1.464(3) ?
N6 C45 . 1.377(4) ?
C13 C12 . 1.333(3) ?
C13 C8 . 1.419(3) ?
N7 C47 . 1.355(3) ?
N7 C48 . 1.394(4) ?
N7 C49 . 1.443(3) ?
C2 C1 . 1.430(3) ?
C2 C3 . 1.415(3) ?
C2 C7 . 1.515(3) ?
C44 H00P . 0.9500 ?
C20 C19 . 1.407(3) ?
C20 C15 . 1.380(3) ?
C26 C21 . 1.425(3) ?
C26 C25 . 1.410(3) ?
C26 C27 . 1.490(3) ?
C35 C34 . 1.513(3) ?
C35 C36 . 1.373(3) ?
C32 H00T . 0.9500 ?
C32 C31 . 1.412(3) ?
C21 C22 . 1.388(3) ?
N5 C41 . 1.280(4) ?
N5 C43 . 1.482(3) ?
N5 C42 . 1.423(3) ?
C47 H00W . 0.9500 ?
N8 C50 . 1.308(3) ?
N8 C52 . 1.481(3) ?
N8 C51 . 1.442(3) ?
C12 H00Y . 0.9500 ?
C12 C11 . 1.405(3) ?
C39 H00Z . 0.9500 ?
C39 C38 . 1.364(4) ?
C8 C9 . 1.403(2) ?
C29 H011 . 0.9500 ?
C29 C28 . 1.410(2) ?
C29 C30 . 1.311(3) ?
C19 H012 . 0.9500 ?
C19 C18 . 1.322(4) ?
C15 C14 . 1.512(3) ?
C15 C16 . 1.324(3) ?
C41 H015 . 0.9500 ?
C9 H016 . 0.9500 ?
C9 C10 . 1.335(3) ?
C1 C6 . 1.407(3) ?
C5 H018 . 0.9500 ?
C5 C6 . 1.410(3) ?
C5 C4 . 1.426(4) ?
C34 H01G . 0.9900 ?
C34 H01H . 0.9900 ?
C23 H01I . 0.9500 ?
C23 C22 . 1.401(3) ?
C23 C24 . 1.420(4) ?
C6 H01B . 0.9500 ?
C50 H3AA . 0.9500 ?
C25 H01J . 0.9500 ?
C25 C24 . 1.370(4) ?
C52 H4AA . 0.9800 ?
C52 H . 0.9800 ?
C52 HA . 0.9800 ?
C3 H01F . 0.9500 ?
C3 C4 . 1.399(4) ?
C36 H01K . 0.9500 ?
C36 C37 . 1.393(4) ?
C43 H01V . 0.9800 ?
C43 H01X . 0.9800 ?
C43 H01 . 0.9800 ?
C14 H01A . 0.9900 ?
C14 H01C . 0.9900 ?
C7 H01D . 0.9900 ?
C7 H01E . 0.9900 ?
C27 H01L . 0.9900 ?
C27 H01M . 0.9900 ?
C22 H01Q . 0.9500 ?
C38 H01S . 0.9500 ?
C38 C37 . 1.333(4) ?
C18 H01N . 0.9500 ?
C18 C17 . 1.372(4) ?
C16 H01O . 0.9500 ?
C16 C17 . 1.396(4) ?
C17 H01P . 0.9500 ?
C37 H01T . 0.9500 ?
C4 H01R . 0.9500 ?
C46 H1AA . 0.9800 ?
C46 HB . 0.9800 ?
C46 HC . 0.9800 ?
C24 H01U . 0.9500 ?
C42 H0AA . 0.9800 ?
C42 HD . 0.9800 ?
C42 HE . 0.9800 ?
C51 H5AA . 0.9800 ?
C51 HF . 0.9800 ?
C51 HG . 0.9800 ?
C11 H01W . 0.9500 ?
C11 C10 . 1.424(3) ?
C48 H2AA . 0.9800 ?
C48 HH . 0.9800 ?
C48 HI . 0.9800 ?
C30 H01Y . 0.9500 ?
C30 C31 . 1.391(3) ?
C31 H01Z . 0.9500 ?
C49 H02D . 0.9800 ?
C49 H02E . 0.9800 ?
C49 H02F . 0.9800 ?
C45 H02A . 0.9800 ?
C45 H02B . 0.9800 ?
C45 H02C . 0.9800 ?
C10 H022 . 0.9500 ?

loop_
_geom_hbond_atom_site_label_D
_geom_hbond_atom_site_label_H
_geom_hbond_atom_site_label_A
_geom_hbond_site_symmetry_A
_geom_hbond_distance_DH
_geom_hbond_distance_HA
_geom_hbond_distance_DA
_geom_hbond_angle_DHA
N2 H008 O11 . 1.00 2.03 2.958(2) 154
N4 H009 O10 . 1.00 1.99 2.924(3) 154
N1 H00D O12 . 0.85(3) 2.15(3) 2.949(3) 157(2)
N3 H00E O9 . 0.79(3) 2.16(3) 2.885(3) 154(3)

loop_
_geom_torsion_atom_site_label_1
_geom_torsion_atom_site_label_2
_geom_torsion_atom_site_label_3
_geom_torsion_atom_site_label_4
_geom_torsion_site_symmetry_1
_geom_torsion_site_symmetry_2
_geom_torsion_site_symmetry_3
_geom_torsion_site_symmetry_4
_geom_torsion
_geom_torsion_publ_flag
Mo01 O1 C1 C2 . . . . -28.3(3) ?
Mo01 O1 C1 C6 . . . . 152.37(19) ?
Mo01 N2 C13 C12 . . . . -175.03(17) ?
Mo01 N2 C13 C8 . . . . 8.9(2) ?
Mo01 N2 C14 C15 . . . . -69.85(16) ?
Mo01 O2 C20 C19 . . . . 144.35(18) ?
Mo01 O2 C20 C15 . . . . -36.3(3) ?
Mo01 N1 C8 C13 . . . . 6.3(2) ?
Mo01 N1 C8 C9 . . . . -176.91(16) ?
Mo01 N1 C7 C2 . . . . -70.89(17) ?
Mo02 O5 C21 C26 . . . . 28.4(3) ?
Mo02 O5 C21 C22 . . . . -152.48(18) ?
Mo02 N4 C33 C32 . . . . 174.91(17) ?
Mo02 N4 C33 C28 . . . . -9.1(2) ?
Mo02 N4 C34 C35 . . . . 72.40(16) ?
Mo02 O6 C40 C35 . . . . 37.3(3) ?
Mo02 O6 C40 C39 . . . . -143.20(19) ?
Mo02 N3 C28 C33 . . . . -6.2(2) ?
Mo02 N3 C28 C29 . . . . 176.63(15) ?
Mo02 N3 C27 C26 . . . . 69.68(18) ?
O5 C21 C22 C23 . . . . -178.6(2) ?
O1 C1 C6 C5 . . . . 178.5(2) ?
N2 C13 C12 C11 . . . . -173.9(2) ?
N2 C13 C8 N1 . . . . -10.4(3) ?
N2 C13 C8 C9 . . . . 172.8(2) ?
N4 C33 C32 C31 . . . . 173.9(2) ?
N4 C33 C28 N3 . . . . 10.4(3) ?
N4 C33 C28 C29 . . . . -172.52(19) ?
O2 C20 C19 C18 . . . . 179.4(2) ?
O2 C20 C15 C14 . . . . 2.2(3) ?
O2 C20 C15 C16 . . . . 179.62(19) ?
O6 C40 C35 C34 . . . . -2.1(3) ?
O6 C40 C35 C36 . . . . -179.60(18) ?
O6 C40 C39 C38 . . . . -179.3(2) ?
N1 C8 C9 C10 . . . . -175.1(2) ?
C40 C35 C34 N4 . . . . -52.4(2) ?
C40 C35 C36 C37 . . . . -1.3(3) ?
C40 C39 C38 C37 . . . . -0.9(4) ?
C33 N4 C34 C35 . . . . -54.5(2) ?
C33 C32 C31 C30 . . . . -0.5(3) ?
C13 N2 C14 C15 . . . . 56.2(2) ?
C13 C12 C11 C10 . . . . 0.3(3) ?
C13 C8 C9 C10 . . . . 1.6(3) ?
C2 C1 C6 C5 . . . . -0.8(4) ?
C2 C3 C4 C5 . . . . -0.8(4) ?
C20 C19 C18 C17 . . . . 0.8(4) ?
C20 C15 C14 N2 . . . . 53.3(2) ?
C20 C15 C16 C17 . . . . 1.3(3) ?
C26 C21 C22 C23 . . . . 0.5(4) ?
C26 C25 C24 C23 . . . . 1.1(4) ?
C35 C40 C39 C38 . . . . 0.2(3) ?
C35 C36 C37 C38 . . . . 0.6(4) ?
C32 C33 C28 N3 . . . . -173.44(19) ?
C32 C33 C28 C29 . . . . 3.6(3) ?
C21 C26 C25 C24 . . . . -0.7(4) ?
C21 C26 C27 N3 . . . . -48.4(3) ?
C12 C13 C8 N1 . . . . 173.4(2) ?
C12 C13 C8 C9 . . . . -3.3(3) ?
C12 C11 C10 C9 . . . . -2.1(4) ?
C39 C40 C35 C34 . . . . 178.42(19) ?
C39 C40 C35 C36 . . . . 0.9(3) ?
C39 C38 C37 C36 . . . . 0.5(4) ?
C8 N1 C7 C2 . . . . 55.7(2) ?
C8 C13 C12 C11 . . . . 2.2(3) ?
C8 C9 C10 C11 . . . . 1.1(3) ?
C29 C30 C31 C32 . . . . 2.2(3) ?
C19 C20 C15 C14 . . . . -178.5(2) ?
C19 C20 C15 C16 . . . . -1.0(3) ?
C19 C18 C17 C16 . . . . -0.5(4) ?
C15 C20 C19 C18 . . . . 0.0(3) ?
C15 C16 C17 C18 . . . . -0.6(4) ?
C28 N3 C27 C26 . . . . -58.0(2) ?
C28 C33 C32 C31 . . . . -2.3(3) ?
C28 C29 C30 C31 . . . . -0.9(3) ?
C1 C2 C3 C4 . . . . 0.2(4) ?
C1 C2 C7 N1 . . . . 48.1(3) ?
C34 N4 C33 C32 . . . . -59.6(3) ?
C34 N4 C33 C28 . . . . 116.4(2) ?
C34 C35 C36 C37 . . . . -178.7(2) ?
C6 C5 C4 C3 . . . . 0.5(4) ?
C25 C26 C21 O5 . . . . 178.9(2) ?
C25 C26 C21 C22 . . . . -0.1(3) ?
C25 C26 C27 N3 . . . . 130.2(2) ?
C52 N8 C50 O12 . . . . -179.7(3) ?
C3 C2 C1 O1 . . . . -178.8(2) ?
C3 C2 C1 C6 . . . . 0.6(3) ?
C3 C2 C7 N1 . . . . -130.8(2) ?
C36 C35 C34 N4 . . . . 124.9(2) ?
C43 N5 C41 O9 . . . . -180.0(3) ?
C14 N2 C13 C12 . . . . 61.0(3) ?
C14 N2 C13 C8 . . . . -115.1(2) ?
C14 C15 C16 C17 . . . . 178.7(2) ?
C7 N1 C8 C13 . . . . -119.7(2) ?
C7 N1 C8 C9 . . . . 57.1(2) ?
C7 C2 C1 O1 . . . . 2.3(3) ?
C7 C2 C1 C6 . . . . -178.3(2) ?
C7 C2 C3 C4 . . . . 179.1(2) ?
C27 N3 C28 C33 . . . . 119.63(19) ?
C27 N3 C28 C29 . . . . -57.5(3) ?
C27 C26 C21 O5 . . . . -2.5(3) ?
C27 C26 C21 C22 . . . . 178.4(2) ?
C27 C26 C25 C24 . . . . -179.3(2) ?
C22 C23 C24 C25 . . . . -0.8(4) ?
C16 C15 C14 N2 . . . . -124.0(2) ?
C4 C5 C6 C1 . . . . 0.3(4) ?
C46 N6 C44 O10 . . . . 0.9(4) ?
C24 C23 C22 C21 . . . . -0.1(4) ?
C42 N5 C41 O9 . . . . 1.1(4) ?
C51 N8 C50 O12 . . . . -0.8(4) ?
C48 N7 C47 O11 . . . . -177.0(3) ?
C30 C29 C28 N3 . . . . 174.9(2) ?
C30 C29 C28 C33 . . . . -2.0(3) ?
C49 N7 C47 O11 . . . . -0.7(4) ?
C45 N6 C44 O10 . . . . 177.3(3) ?
